data_4330566
loop_
_publ_author_name
'Sarath Wanniarachchi'
'Brendan J. Liddle'
'Brandon Kizer'
'Jeewantha S. Hewage'
'Sergey V. Lindeman'
'James R. Gardinier'

_publ_contact_author_name
;
;
_publ_section_title
;
 Syntheses and Electronic Properties of Rhodium(III) Complexes Bearing a
 Redox-Active Ligand
;
_journal_name_full 'Inorganic Chemistry'
_journal_page_first 10572
_journal_page_last 10580
_journal_paper_doi 10.1021/ic300772h
_journal_volume 51
_journal_year 2012
_chemical_formula_moiety 'C32 H48 Cl N5 P2 Rh, C H2 Cl2, F6 P'
_chemical_formula_sum 'C33 H50 Cl3 F6 N5 P3 Rh'
_chemical_formula_weight 932.95
_chemical_name_systematic
;
 ? 
;
_space_group_crystal_system monoclinic
_space_group_IT_number 15
_space_group_name_Hall '-C 2yc'
_space_group_name_H-M_alt 'C 1 2/c 1'
_symmetry_space_group_name_Hall '-C 2yc'
_symmetry_space_group_name_H-M 'C 1 2/c 1'
_atom_sites_solution_hydrogens geom
_atom_sites_solution_primary direct
_atom_sites_solution_secondary difmap
_audit_creation_date 2012-03-30
_audit_creation_method
;
  Olex2 1.1
  (compiled 2011.11.01 svn.r2039, GUI svn.r3906)
;
_cell_angle_alpha 90.00
_cell_angle_beta 91.5780(10)
_cell_angle_gamma 90.00
_cell_formula_units_Z 16
_cell_length_a 21.7617(6)
_cell_length_b 67.3320(19)
_cell_length_c 10.8818(3)
_cell_measurement_reflns_used 7559
_cell_measurement_temperature 100(2)
_cell_measurement_theta_max 68
_cell_measurement_theta_min 3
_cell_volume 15938.6(8)
_computing_cell_refinement 'SAINT v7.23A (Bruker, 2005)'
_computing_data_collection 'APEX2 v2.1-4 (Bruker, 2007)'
_computing_data_reduction 'SADABS-2004/1 (Bruker, 2005)'
_computing_molecular_graphics
;
O. V. Dolomanov, L. J. Bourhis, R. J. Gildea, J. A. K. Howard and H. Puschmann,
OLEX2: a complete structure solution, refinement and analysis program.
J. Appl. Cryst. (2009). 42, 339-341.
;
_computing_publication_material
;
O. V. Dolomanov, L. J. Bourhis, R. J. Gildea, J. A. K. Howard and H. Puschmann,
OLEX2: a complete structure solution, refinement and analysis program.
J. Appl. Cryst. (2009). 42, 339-341.
;
_computing_structure_refinement
;
olex2.refine (L.J. Bourhis, O.V. Dolomanov, R.J. Gildea, J.A.K. Howard,
H. Puschmann, in preparation, 2011)
;
_computing_structure_solution 'XS/SHELXTL v6.12 (Bruker, 2001)'
_diffrn_ambient_temperature 100(2)
_diffrn_measured_fraction_theta_full 0.973
_diffrn_measured_fraction_theta_max 0.973
_diffrn_measurement_device_type 'Bruker APEX2 CCD detector'
_diffrn_measurement_method '\w scans'
_diffrn_radiation_monochromator graphite
_diffrn_radiation_type CuK\a
_diffrn_radiation_wavelength 1.54178
_diffrn_reflns_av_R_equivalents 0.0271
_diffrn_reflns_av_unetI/netI 0.0212
_diffrn_reflns_limit_h_max 25
_diffrn_reflns_limit_h_min -25
_diffrn_reflns_limit_k_max 77
_diffrn_reflns_limit_k_min 0
_diffrn_reflns_limit_l_max 13
_diffrn_reflns_limit_l_min 0
_diffrn_reflns_number 66784
_diffrn_reflns_theta_full 68.00
_diffrn_reflns_theta_max 68.00
_diffrn_reflns_theta_min 2.62
_diffrn_source 'fine-focus sealed tube'
_exptl_absorpt_coefficient_mu 6.978
_exptl_absorpt_correction_T_max 0.5421
_exptl_absorpt_correction_T_min 0.1621
_exptl_absorpt_correction_type numerical
_exptl_absorpt_process_details
;
 numerical (based on real shape of the crystal) absorption
 correction followed by:
 SADABS. Program for empirical absorption correction of
 area-detector data. University of Goetingen. Germany. 
 Sheldrick, G. M. 1996
;
_exptl_crystal_colour red
_exptl_crystal_density_diffrn 1.555
_exptl_crystal_description prism
_exptl_crystal_F_000 7648
_exptl_crystal_size_max 0.41
_exptl_crystal_size_mid 0.14
_exptl_crystal_size_min 0.10
_refine_diff_density_max 1.595
_refine_diff_density_min -3.027
_refine_diff_density_rms 0.135
_refine_ls_extinction_coef 0.000038(4)
_refine_ls_extinction_expression Fc^*^=kFc[1+0.001xFc^2^\l^3^/sin(2\q)]^-1/4^
_refine_ls_extinction_method SHELXL
_refine_ls_goodness_of_fit_ref 1.068
_refine_ls_hydrogen_treatment constr
_refine_ls_matrix_type full
_refine_ls_number_parameters 945
_refine_ls_number_reflns 14159
_refine_ls_number_restraints 9
_refine_ls_restrained_S_all 1.068
_refine_ls_R_factor_all 0.0714
_refine_ls_R_factor_gt 0.0522
_refine_ls_shift/su_max 0.001
_refine_ls_shift/su_mean 0.000
_refine_ls_structure_factor_coef Fsqd
_refine_ls_weighting_details 'calc w=1/[\s^2^(Fo^2^)+(0.0930P)^2^+82.5870P] where P=(Fo^2^+2Fc^2^)/3'
_refine_ls_weighting_scheme calc
_refine_ls_wR_factor_gt 0.1445
_refine_ls_wR_factor_ref 0.1695
_reflns_number_gt 9927
_reflns_number_total 14159
_reflns_threshold_expression >2sigma(I)
_cod_data_source_file ic300772h_si_003_09.cif
_cod_data_source_block trans8_gard7qa
_cod_database_code 4330566

loop_
_space_group_symop_id
_space_group_symop_operation_xyz
1 'x, y, z'
2 '-x, y, -z+1/2'
3 'x+1/2, y+1/2, z'
4 '-x+1/2, y+1/2, -z+1/2'
5 '-x, -y, -z'
6 'x, -y, z-1/2'
7 '-x+1/2, -y+1/2, -z'
8 'x+1/2, -y+1/2, z-1/2'

loop_
_atom_site_label
_atom_site_type_symbol
_atom_site_fract_x
_atom_site_fract_y
_atom_site_fract_z
_atom_site_U_iso_or_equiv
_atom_site_adp_type
_atom_site_occupancy
_atom_site_symmetry_multiplicity
_atom_site_calc_flag
_atom_site_refinement_flags
_atom_site_disorder_assembly
_atom_site_disorder_group
Rh1 Rh 0.251428(13) 0.053985(7) 0.75012(3) 0.03098(14) Uani 1 1 d . . .
Cl1 Cl 0.25086(4) 0.01863(2) 0.75155(9) 0.0370(3) Uani 1 1 d . . .
P1 P 0.21252(9) 0.05215(3) 0.95456(13) 0.0580(5) Uani 1 1 d . . .
P2 P 0.29034(9) 0.05164(3) 0.54588(14) 0.0612(6) Uani 1 1 d . . .
N1 N 0.25165(14) 0.08403(8) 0.7489(3) 0.0322(10) Uani 1 1 d . . .
N11 N 0.33815(19) 0.05455(8) 0.8224(5) 0.0510(15) Uani 1 1 d . . .
N12 N 0.36261(19) 0.07092(8) 0.8796(5) 0.0492(14) Uani 1 1 d . . .
N21 N 0.1648(2) 0.05471(8) 0.6776(5) 0.0536(16) Uani 1 1 d . . .
N22 N 0.14156(19) 0.07086(8) 0.6161(4) 0.0500(14) Uani 1 1 d . . .
C1 C 0.2771(2) 0.09470(8) 0.8480(4) 0.0307(11) Uani 1 1 d . . .
C2 C 0.3270(2) 0.08756(8) 0.9179(5) 0.0365(12) Uani 1 1 d . . .
C3 C 0.3460(2) 0.09686(8) 1.0283(5) 0.0348(12) Uani 1 1 d . . .
H3 H 0.3786 0.0912 1.0762 0.042 Uiso 1 1 calc R . .
C4 C 0.3187(2) 0.11399(7) 1.0690(4) 0.0275(10) Uani 1 1 d . . .
C5 C 0.2713(2) 0.12204(7) 0.9950(4) 0.0287(10) Uani 1 1 d . . .
H5 H 0.2528 0.1342 1.0183 0.034 Uiso 1 1 calc R . .
C6 C 0.2512(2) 0.11267(8) 0.8892(4) 0.0314(11) Uani 1 1 d . . .
H6 H 0.2186 0.1185 0.8420 0.038 Uiso 1 1 calc R . .
C7 C 0.3395(2) 0.12337(7) 1.1882(4) 0.0277(10) Uani 1 1 d . . .
H7a H 0.3841 0.1254 1.1882 0.042 Uiso 1 1 calc R . .
H7b H 0.3291 0.1146 1.2566 0.042 Uiso 1 1 calc R . .
H7c H 0.3189 0.1362 1.1977 0.042 Uiso 1 1 calc R . .
C11 C 0.3828(3) 0.04134(11) 0.8170(7) 0.073(3) Uani 1 1 d . . .
H11 H 0.3786 0.0285 0.7820 0.088 Uiso 1 1 calc R . .
C12 C 0.4366(3) 0.04894(12) 0.8699(8) 0.086(3) Uani 1 1 d . . .
H12 H 0.4753 0.0425 0.8773 0.103 Uiso 1 1 calc R . .
C13 C 0.4226(3) 0.06756(11) 0.9088(7) 0.068(2) Uani 1 1 d . . .
H13 H 0.4500 0.0766 0.9492 0.082 Uiso 1 1 calc R . .
C21 C 0.1193(3) 0.04164(13) 0.6840(7) 0.078(3) Uani 1 1 d . . .
H21 H 0.1225 0.0289 0.7207 0.094 Uiso 1 1 calc R . .
C22 C 0.0662(3) 0.04953(14) 0.6284(8) 0.090(3) Uani 1 1 d . . .
H22 H 0.0270 0.0433 0.6214 0.108 Uiso 1 1 calc R . .
C23 C 0.0814(2) 0.06783(12) 0.5861(6) 0.067(2) Uani 1 1 d . . .
H23 H 0.0548 0.0768 0.5434 0.081 Uiso 1 1 calc R . .
C31 C 0.2276(2) 0.09444(8) 0.6472(4) 0.0325(11) Uani 1 1 d . . .
C32 C 0.1782(2) 0.08715(9) 0.5759(4) 0.0369(13) Uani 1 1 d . . .
C33 C 0.1613(2) 0.09582(8) 0.4627(5) 0.0363(12) Uani 1 1 d . . .
H33 H 0.1290 0.0900 0.4145 0.044 Uiso 1 1 calc R . .
C34 C 0.1902(2) 0.11251(8) 0.4196(4) 0.0295(10) Uani 1 1 d . . .
C35 C 0.2359(2) 0.12101(8) 0.4946(4) 0.0301(10) Uani 1 1 d . . .
H35 H 0.2548 0.1330 0.4697 0.036 Uiso 1 1 calc R . .
C36 C 0.2542(2) 0.11233(8) 0.6043(4) 0.0331(11) Uani 1 1 d . . .
H36 H 0.2856 0.1185 0.6528 0.040 Uiso 1 1 calc R . .
C37 C 0.1718(2) 0.12095(7) 0.2957(4) 0.0271(10) Uani 1 1 d . . .
H37a H 0.1901 0.1341 0.2866 0.041 Uiso 1 1 calc R . .
H37b H 0.1269 0.1220 0.2892 0.041 Uiso 1 1 calc R . .
H37c H 0.1863 0.1122 0.2309 0.041 Uiso 1 1 calc R . .
C41 C 0.1754(4) 0.07429(11) 1.0189(7) 0.092(4) Uani 1 1 d . . .
H41a H 0.1584 0.0708 1.0996 0.110 Uiso 1 1 calc R . .
H41b H 0.2067 0.0848 1.0327 0.110 Uiso 1 1 calc R . .
C42 C 0.1236(4) 0.08248(12) 0.9351(9) 0.106(4) Uani 1 1 d . . .
H42a H 0.1054 0.0942 0.9736 0.158 Uiso 1 1 calc R . .
H42b H 0.0920 0.0723 0.9223 0.158 Uiso 1 1 calc R . .
H42c H 0.1403 0.0863 0.8557 0.158 Uiso 1 1 calc R . .
C43 C 0.2712(5) 0.04640(11) 1.0733(6) 0.101(4) Uani 1 1 d . . .
H43a H 0.3046 0.0563 1.0683 0.121 Uiso 1 1 calc R . .
H43b H 0.2526 0.0479 1.1549 0.121 Uiso 1 1 calc R . .
C44 C 0.2994(5) 0.02559(11) 1.0652(7) 0.103(4) Uani 1 1 d . . .
H44a H 0.3296 0.0238 1.1327 0.155 Uiso 1 1 calc R . .
H44b H 0.3197 0.0241 0.9864 0.155 Uiso 1 1 calc R . .
H44c H 0.2669 0.0156 1.0713 0.155 Uiso 1 1 calc R . .
C45 C 0.1549(4) 0.03260(11) 0.9719(7) 0.085(3) Uani 1 1 d . . .
H45a H 0.1168 0.0367 0.9269 0.102 Uiso 1 1 calc R . .
H45b H 0.1700 0.0204 0.9318 0.102 Uiso 1 1 calc R . .
C46 C 0.1383(6) 0.02739(13) 1.1038(9) 0.152(6) Uani 1 1 d . . .
H46a H 0.1074 0.0168 1.1026 0.229 Uiso 1 1 calc R . .
H46b H 0.1217 0.0392 1.1441 0.229 Uiso 1 1 calc R . .
H46c H 0.1752 0.0229 1.1492 0.229 Uiso 1 1 calc R . .
C51 C 0.2321(5) 0.04570(11) 0.4271(6) 0.106(4) Uani 1 1 d . . .
H51a H 0.1988 0.0557 0.4306 0.127 Uiso 1 1 calc R . .
H51b H 0.2510 0.0469 0.3457 0.127 Uiso 1 1 calc R . .
C52 C 0.2035(5) 0.02502(11) 0.4373(6) 0.108(4) Uani 1 1 d . . .
H52a H 0.1732 0.0231 0.3701 0.162 Uiso 1 1 calc R . .
H52b H 0.1833 0.0238 0.5163 0.162 Uiso 1 1 calc R . .
H52c H 0.2358 0.0149 0.4319 0.162 Uiso 1 1 calc R . .
C53 C 0.3284(4) 0.07355(11) 0.4809(7) 0.095(4) Uani 1 1 d . . .
H53a H 0.3456 0.0699 0.4006 0.114 Uiso 1 1 calc R . .
H53b H 0.2974 0.0841 0.4661 0.114 Uiso 1 1 calc R . .
C54 C 0.3799(4) 0.08163(11) 0.5647(10) 0.105(4) Uani 1 1 d . . .
H54a H 0.3984 0.0933 0.5263 0.157 Uiso 1 1 calc R . .
H54b H 0.4113 0.0714 0.5778 0.157 Uiso 1 1 calc R . .
H54c H 0.3631 0.0854 0.6440 0.157 Uiso 1 1 calc R . .
C55 C 0.3473(4) 0.03181(11) 0.5303(7) 0.089(3) Uani 1 1 d . . .
H55a H 0.3854 0.0358 0.5757 0.107 Uiso 1 1 calc R . .
H55b H 0.3315 0.0197 0.5703 0.107 Uiso 1 1 calc R . .
C56 C 0.3638(6) 0.02656(13) 0.3978(9) 0.156(7) Uani 1 1 d . . .
H56a H 0.3942 0.0158 0.3990 0.234 Uiso 1 1 calc R . .
H56b H 0.3811 0.0383 0.3579 0.234 Uiso 1 1 calc R . .
H56c H 0.3267 0.0223 0.3521 0.234 Uiso 1 1 calc R . .
Rh2 Rh 0.5000 0.199220(5) 0.2500 0.01059(12) Uani 1 2 d S . .
Cl2 Cl 0.5000 0.234582(17) 0.2500 0.0159(3) Uani 1 2 d S . .
P3 P 0.45085(4) 0.200832(13) 0.44559(8) 0.0120(2) Uani 1 1 d . . .
N10 N 0.5000 0.16861(6) 0.2500 0.0137(9) Uani 1 2 d S . .
N111 N 0.41674(14) 0.19884(4) 0.1623(3) 0.0118(6) Uani 1 1 d . . .
N112 N 0.39296(14) 0.18232(5) 0.1045(3) 0.0131(6) Uani 1 1 d . . .
C61 C 0.39225(17) 0.22033(6) 0.4517(4) 0.0170(8) Uani 1 1 d . . .
H61a H 0.4095 0.2326 0.4165 0.020 Uiso 1 1 calc R . .
H61b H 0.3569 0.2163 0.3982 0.020 Uiso 1 1 calc R . .
C62 C 0.3684(2) 0.22521(7) 0.5791(4) 0.0285(10) Uani 1 1 d . . .
H62a H 0.3376 0.2358 0.5719 0.043 Uiso 1 1 calc R . .
H62b H 0.4026 0.2296 0.6327 0.043 Uiso 1 1 calc R . .
H62c H 0.3496 0.2133 0.6142 0.043 Uiso 1 1 calc R . .
C63 C 0.50267(18) 0.20626(6) 0.5771(3) 0.0192(8) Uani 1 1 d . . .
H63a H 0.4794 0.2046 0.6534 0.023 Uiso 1 1 calc R . .
H63b H 0.5361 0.1963 0.5790 0.023 Uiso 1 1 calc R . .
C64 C 0.5315(2) 0.22683(6) 0.5780(4) 0.0248(9) Uani 1 1 d . . .
H64a H 0.5583 0.2283 0.6513 0.037 Uiso 1 1 calc R . .
H64b H 0.4991 0.2369 0.5790 0.037 Uiso 1 1 calc R . .
H64c H 0.5558 0.2285 0.5042 0.037 Uiso 1 1 calc R . .
C65 C 0.41069(18) 0.17882(6) 0.4999(4) 0.0181(8) Uani 1 1 d . . .
H65a H 0.4415 0.1684 0.5198 0.022 Uiso 1 1 calc R . .
H65b H 0.3900 0.1823 0.5769 0.022 Uiso 1 1 calc R . .
C66 C 0.3630(2) 0.17020(6) 0.4095(4) 0.0252(9) Uani 1 1 d . . .
H66a H 0.3438 0.1585 0.4461 0.038 Uiso 1 1 calc R . .
H66b H 0.3830 0.1663 0.3336 0.038 Uiso 1 1 calc R . .
H66c H 0.3314 0.1802 0.3907 0.038 Uiso 1 1 calc R . .
C101 C 0.47788(18) 0.15847(5) 0.1476(3) 0.0149(8) Uani 1 1 d . . .
C102 C 0.42943(18) 0.16564(6) 0.0711(4) 0.0161(8) Uani 1 1 d . . .
C103 C 0.41319(18) 0.15644(6) -0.0393(4) 0.0180(8) Uani 1 1 d . . .
H103 H 0.3826 0.1624 -0.0914 0.022 Uiso 1 1 calc R . .
C104 C 0.44029(19) 0.13888(6) -0.0755(4) 0.0214(9) Uani 1 1 d . . .
C105 C 0.48583(19) 0.13086(6) 0.0033(4) 0.0198(8) Uani 1 1 d . . .
H105 H 0.5042 0.1185 -0.0172 0.024 Uiso 1 1 calc R . .
C106 C 0.50458(18) 0.14045(6) 0.1102(4) 0.0179(8) Uani 1 1 d . . .
H106 H 0.5364 0.1347 0.1601 0.021 Uiso 1 1 calc R . .
C107 C 0.4206(2) 0.12889(7) -0.1948(4) 0.0323(11) Uani 1 1 d . . .
H10a H 0.4421 0.1162 -0.2022 0.048 Uiso 1 1 calc R . .
H10b H 0.4307 0.1375 -0.2641 0.048 Uiso 1 1 calc R . .
H10c H 0.3761 0.1265 -0.1953 0.048 Uiso 1 1 calc R . .
C111 C 0.37117(17) 0.21229(6) 0.1604(3) 0.0163(8) Uani 1 1 d . . .
H111 H 0.3745 0.2253 0.1936 0.020 Uiso 1 1 calc R . .
C112 C 0.31872(18) 0.20465(6) 0.1037(4) 0.0189(8) Uani 1 1 d . . .
H112 H 0.2803 0.2112 0.0914 0.023 Uiso 1 1 calc R . .
C113 C 0.33378(18) 0.18563(6) 0.0685(4) 0.0190(8) Uani 1 1 d . . .
H113 H 0.3074 0.1765 0.0267 0.023 Uiso 1 1 calc R . .
Rh3 Rh 0.0000 0.192742(5) 0.2500 0.01085(12) Uani 1 2 d S . .
Cl3 Cl 0.0000 0.227998(17) 0.2500 0.0157(3) Uani 1 2 d S . .
P4 P 0.02836(4) 0.195336(14) 0.03695(8) 0.0120(2) Uani 1 1 d . . .
N20 N 0.0000 0.16242(6) 0.2500 0.0130(9) Uani 1 2 d S . .
N211 N 0.08930(14) 0.19185(5) 0.3081(3) 0.0127(6) Uani 1 1 d . . .
N212 N 0.11387(14) 0.17572(5) 0.3683(3) 0.0144(6) Uani 1 1 d . . .
C71 C 0.06321(17) 0.17388(6) -0.0367(3) 0.0169(8) Uani 1 1 d . . .
H71a H 0.0316 0.1634 -0.0476 0.020 Uiso 1 1 calc R . .
H71b H 0.0765 0.1778 -0.1195 0.020 Uiso 1 1 calc R . .
C72 C 0.11843(19) 0.16521(7) 0.0350(4) 0.0229(9) Uani 1 1 d . . .
H72a H 0.1348 0.1538 -0.0100 0.034 Uiso 1 1 calc R . .
H72b H 0.1055 0.1608 0.1162 0.034 Uiso 1 1 calc R . .
H72c H 0.1504 0.1754 0.0447 0.034 Uiso 1 1 calc R . .
C73 C 0.08465(18) 0.21500(6) 0.0087(3) 0.0177(8) Uani 1 1 d . . .
H73a H 0.0715 0.2272 0.0519 0.021 Uiso 1 1 calc R . .
H73b H 0.1246 0.2109 0.0461 0.021 Uiso 1 1 calc R . .
C74 C 0.09457(18) 0.22028(6) -0.1254(3) 0.0183(8) Uani 1 1 d . . .
H74a H 0.1252 0.2309 -0.1299 0.027 Uiso 1 1 calc R . .
H74b H 0.0557 0.2248 -0.1634 0.027 Uiso 1 1 calc R . .
H74c H 0.1092 0.2085 -0.1691 0.027 Uiso 1 1 calc R . .
C75 C -0.03620(17) 0.20157(6) -0.0685(3) 0.0152(8) Uani 1 1 d . . .
H75a H -0.0223 0.2002 -0.1539 0.018 Uiso 1 1 calc R . .
H75b H -0.0694 0.1918 -0.0568 0.018 Uiso 1 1 calc R . .
C76 C -0.06307(17) 0.22239(6) -0.0535(4) 0.0177(8) Uani 1 1 d . . .
H76a H -0.0970 0.2243 -0.1134 0.027 Uiso 1 1 calc R . .
H76b H -0.0311 0.2323 -0.0675 0.027 Uiso 1 1 calc R . .
H76c H -0.0783 0.2239 0.0299 0.027 Uiso 1 1 calc R . .
C201 C 0.02675(18) 0.15216(6) 0.3480(4) 0.0160(8) Uani 1 1 d . . .
C202 C 0.07837(18) 0.15952(6) 0.4135(4) 0.0157(8) Uani 1 1 d . . .
C203 C 0.09750(18) 0.15137(6) 0.5260(4) 0.0193(8) Uani 1 1 d . . .
H203 H 0.1309 0.1573 0.5705 0.023 Uiso 1 1 calc R . .
C204 C 0.0687(2) 0.13483(6) 0.5742(4) 0.0240(9) Uani 1 1 d . . .
C205 C 0.0213(2) 0.12623(6) 0.5029(4) 0.0216(9) Uani 1 1 d . . .
H205 H 0.0028 0.1143 0.5306 0.026 Uiso 1 1 calc R . .
C206 C 0.00067(19) 0.13455(6) 0.3939(4) 0.0178(8) Uani 1 1 d . . .
H206 H -0.0318 0.1283 0.3485 0.021 Uiso 1 1 calc R . .
C207 C 0.0881(2) 0.12679(7) 0.6989(5) 0.0340(11) Uani 1 1 d . . .
H20a H 0.0699 0.1136 0.7102 0.051 Uiso 1 1 calc R . .
H20b H 0.0740 0.1358 0.7630 0.051 Uiso 1 1 calc R . .
H20c H 0.1330 0.1257 0.7043 0.051 Uiso 1 1 calc R . .
C211 C 0.13510(17) 0.20478(6) 0.2952(3) 0.0162(8) Uani 1 1 d . . .
H211 H 0.1311 0.2174 0.2565 0.019 Uiso 1 1 calc R . .
C212 C 0.18988(19) 0.19726(6) 0.3467(4) 0.0214(9) Uani 1 1 d . . .
H212 H 0.2290 0.2035 0.3497 0.026 Uiso 1 1 calc R . .
C213 C 0.17483(18) 0.17884(6) 0.3921(4) 0.0212(9) Uani 1 1 d . . .
H213 H 0.2022 0.1699 0.4329 0.025 Uiso 1 1 calc R . .
Cl1S Cl 0.22097(5) 0.249653(17) 0.69215(10) 0.0311(3) Uani 1 1 d D . .
Cl2S Cl 0.31338(5) 0.251806(16) 0.89028(10) 0.0290(2) Uani 1 1 d D . .
C1S C 0.26066(18) 0.23649(6) 0.8092(4) 0.0222(9) Uani 1 1 d D . .
H1Sa H 0.2829 0.2252 0.7726 0.027 Uiso 1 1 calc R . .
H1Sb H 0.2307 0.2310 0.8671 0.027 Uiso 1 1 calc R . .
Cl3S Cl 0.53004(10) -0.00090(4) 0.8069(2) 0.0359(5) Uani 0.50 1 d PD A -1
Cl4S Cl 0.43683(11) 0.00116(4) 0.6103(2) 0.0374(5) Uani 0.50 1 d PD A -1
C2S C 0.4906(4) -0.01436(13) 0.6894(8) 0.0270(19) Uiso 0.50 1 d PD A -1
H2Sa H 0.4689 -0.0258 0.7259 0.032 Uiso 0.50 1 calc PR A -1
H2Sb H 0.5205 -0.0196 0.6308 0.032 Uiso 0.50 1 calc PR A -1
Cl5S Cl -0.02797(11) 0.00025(4) 0.6912(2) 0.0384(6) Uani 0.50 1 d PD B -2
Cl6S Cl 0.06385(10) 0.00232(4) 0.8908(2) 0.0366(5) Uani 0.50 1 d PD B -2
C3S C 0.0108(4) -0.01294(14) 0.8101(8) 0.029(2) Uiso 0.50 1 d PD B -2
H3Sa H -0.0196 -0.0182 0.8679 0.035 Uiso 0.50 1 calc PR B -2
H3Sb H 0.0328 -0.0244 0.7746 0.035 Uiso 0.50 1 calc PR B -2
P5 P 0.24224(5) 0.179229(17) 0.75583(9) 0.0200(2) Uani 1 1 d . . .
F1 F 0.25774(12) 0.16579(4) 0.6380(2) 0.0336(6) Uani 1 1 d . . .
F2 F 0.22812(11) 0.19275(4) 0.8731(2) 0.0263(5) Uani 1 1 d . . .
F3 F 0.17253(12) 0.17234(5) 0.7475(3) 0.0383(7) Uani 1 1 d . . .
F4 F 0.25922(14) 0.16091(4) 0.8449(3) 0.0354(6) Uani 1 1 d . . .
F5 F 0.31312(11) 0.18632(4) 0.7653(2) 0.0335(6) Uani 1 1 d . . .
F6 F 0.22775(15) 0.19757(4) 0.6661(2) 0.0408(7) Uani 1 1 d . . .
P6 P 0.5000 0.07170(2) 0.2500 0.0315(4) Uani 1 2 d S . .
F7 F 0.50049(17) 0.08768(5) 0.3539(3) 0.0543(9) Uani 1 1 d . . .
F8 F 0.4983(4) 0.05568(7) 0.3552(5) 0.172(4) Uani 1 1 d . . .
F9 F 0.4289(2) 0.07145(13) 0.2399(4) 0.148(3) Uani 1 1 d . . .
P7 P 0.0000 0.07002(2) 0.2500 0.0337(4) Uani 1 2 d S . .
F10 F 0.0005(2) 0.08561(6) 0.3538(3) 0.0677(12) Uani 1 1 d . . .
F11 F -0.0030(5) 0.05424(8) 0.3563(6) 0.216(6) Uani 1 1 d . . .
F12 F -0.0696(2) 0.06912(15) 0.2381(4) 0.183(4) Uani 1 1 d . . .

loop_
_atom_site_aniso_label
_atom_site_aniso_U_11
_atom_site_aniso_U_22
_atom_site_aniso_U_33
_atom_site_aniso_U_23
_atom_site_aniso_U_13
_atom_site_aniso_U_12
Rh1 0.0141(2) 0.0642(3) 0.0146(2) -0.00327(13) -0.00105(15) -0.00115(13)
Cl1 0.0232(6) 0.0657(9) 0.0220(7) -0.0011(5) -0.0002(5) -0.0033(5)
P1 0.0852(12) 0.0664(10) 0.0237(7) 0.0234(7) 0.0265(7) 0.0596(9)
P2 0.0930(13) 0.0627(10) 0.0298(8) -0.0285(7) 0.0366(8) -0.0599(10)
N1 0.0135(19) 0.070(3) 0.013(2) -0.0048(16) -0.0025(15) -0.0004(16)
N11 0.020(2) 0.072(4) 0.061(3) -0.048(3) -0.010(2) 0.014(2)
N12 0.022(2) 0.070(3) 0.055(3) -0.043(3) -0.018(2) 0.020(2)
N21 0.022(2) 0.093(4) 0.046(3) 0.045(3) -0.010(2) -0.021(2)
N22 0.025(2) 0.088(4) 0.036(3) 0.037(3) -0.0135(18) -0.025(2)
C1 0.015(2) 0.057(3) 0.020(2) -0.007(2) -0.0008(17) 0.007(2)
C2 0.024(2) 0.056(3) 0.029(3) -0.021(2) -0.0054(19) 0.016(2)
C3 0.033(3) 0.041(3) 0.030(3) -0.015(2) -0.013(2) 0.014(2)
C4 0.031(2) 0.033(3) 0.018(2) -0.0034(18) -0.0031(18) 0.0048(19)
C5 0.029(2) 0.033(3) 0.025(2) -0.0006(19) 0.0034(19) 0.0093(19)
C6 0.018(2) 0.055(3) 0.021(2) 0.004(2) 0.0008(18) 0.008(2)
C7 0.036(3) 0.029(2) 0.018(2) -0.0048(18) -0.0019(18) 0.0017(19)
C11 0.029(3) 0.083(5) 0.106(6) -0.072(5) -0.026(3) 0.026(3)
C12 0.025(3) 0.094(6) 0.137(8) -0.082(6) -0.037(4) 0.033(3)
C13 0.026(3) 0.079(5) 0.097(5) -0.066(4) -0.035(3) 0.023(3)
C21 0.031(3) 0.119(6) 0.084(5) 0.078(5) -0.028(3) -0.038(4)
C22 0.027(3) 0.138(7) 0.103(6) 0.091(6) -0.034(3) -0.042(4)
C23 0.025(3) 0.113(6) 0.062(4) 0.065(4) -0.026(3) -0.028(3)
C31 0.014(2) 0.065(3) 0.019(2) -0.003(2) 0.0027(17) -0.007(2)
C32 0.022(2) 0.068(4) 0.021(2) 0.014(2) -0.0016(18) -0.017(2)
C33 0.028(2) 0.057(3) 0.023(3) 0.008(2) -0.0056(19) -0.019(2)
C34 0.029(2) 0.044(3) 0.015(2) -0.0018(19) 0.0004(18) -0.005(2)
C35 0.023(2) 0.041(3) 0.026(2) -0.006(2) 0.0071(18) -0.0085(19)
C36 0.020(2) 0.057(3) 0.023(2) -0.010(2) 0.0026(18) -0.007(2)
C37 0.029(2) 0.032(2) 0.021(2) -0.0004(18) 0.0040(18) -0.0004(18)
C41 0.153(8) 0.062(4) 0.065(5) 0.045(4) 0.085(5) 0.075(5)
C42 0.080(5) 0.076(5) 0.165(9) 0.081(6) 0.088(6) 0.060(4)
C43 0.222(11) 0.056(4) 0.022(3) -0.010(3) -0.037(5) 0.082(6)
C44 0.200(10) 0.055(4) 0.051(4) -0.021(3) -0.074(6) 0.071(6)
C45 0.106(6) 0.075(5) 0.078(5) 0.057(4) 0.073(5) 0.056(5)
C46 0.262(14) 0.084(6) 0.119(8) 0.074(6) 0.158(9) 0.101(8)
C51 0.238(12) 0.063(5) 0.017(3) 0.006(3) -0.023(5) -0.092(6)
C52 0.219(11) 0.059(5) 0.043(4) 0.023(3) -0.068(6) -0.084(6)
C53 0.148(8) 0.060(4) 0.082(5) -0.046(4) 0.098(6) -0.067(5)
C54 0.080(5) 0.056(4) 0.183(10) -0.066(6) 0.091(6) -0.048(4)
C55 0.119(7) 0.066(5) 0.087(6) -0.055(4) 0.082(5) -0.054(5)
C56 0.275(15) 0.076(6) 0.127(9) -0.068(6) 0.169(10) -0.092(8)
Rh2 0.0141(2) 0.0062(2) 0.0115(2) 0.000 0.00028(15) 0.000
Cl2 0.0228(6) 0.0068(6) 0.0182(6) 0.000 0.0025(5) 0.000
P3 0.0138(4) 0.0122(5) 0.0101(5) 0.0005(3) 0.0009(3) 0.0031(3)
N10 0.017(2) 0.013(2) 0.011(2) 0.000 -0.0005(17) 0.000
N111 0.0139(15) 0.0085(15) 0.0130(16) 0.0023(11) 0.0015(12) 0.0003(11)
N112 0.0150(15) 0.0118(15) 0.0126(16) 0.0029(12) -0.0006(12) 0.0006(12)
C61 0.0156(18) 0.018(2) 0.018(2) 0.0027(15) 0.0033(15) 0.0087(14)
C62 0.031(2) 0.033(3) 0.022(2) 0.0001(18) 0.0140(18) 0.0119(19)
C63 0.022(2) 0.025(2) 0.0102(18) -0.0053(15) 0.0017(15) 0.0025(16)
C64 0.032(2) 0.024(2) 0.018(2) -0.0092(17) 0.0021(17) -0.0076(17)
C65 0.022(2) 0.0172(19) 0.016(2) 0.0022(15) 0.0072(16) -0.0001(15)
C66 0.024(2) 0.023(2) 0.029(2) 0.0025(18) 0.0052(18) -0.0047(17)
C101 0.0219(19) 0.0086(18) 0.014(2) 0.0032(14) -0.0021(15) -0.0024(14)
C102 0.0192(19) 0.0117(19) 0.017(2) 0.0002(14) 0.0001(15) 0.0000(14)
C103 0.0188(19) 0.019(2) 0.016(2) 0.0009(15) -0.0030(15) -0.0026(15)
C104 0.024(2) 0.023(2) 0.017(2) -0.0032(16) -0.0023(16) -0.0038(16)
C105 0.027(2) 0.0126(19) 0.020(2) -0.0017(15) 0.0019(17) -0.0013(15)
C106 0.0197(19) 0.0149(19) 0.019(2) 0.0000(15) 0.0016(16) -0.0039(15)
C107 0.035(3) 0.037(3) 0.024(2) -0.015(2) -0.005(2) 0.008(2)
C111 0.0178(19) 0.0160(19) 0.0149(19) 0.0033(15) -0.0009(15) 0.0031(15)
C112 0.0155(19) 0.025(2) 0.017(2) 0.0056(16) -0.0015(15) 0.0047(15)
C113 0.0180(19) 0.026(2) 0.0130(19) 0.0049(15) -0.0018(15) -0.0005(16)
Rh3 0.0141(2) 0.0073(2) 0.0111(2) 0.000 -0.00112(15) 0.000
Cl3 0.0240(6) 0.0070(6) 0.0159(6) 0.000 -0.0002(5) 0.000
P4 0.0122(4) 0.0138(5) 0.0099(5) -0.0003(3) -0.0002(3) -0.0021(3)
N20 0.016(2) 0.009(2) 0.014(2) 0.000 -0.0020(17) 0.000
N211 0.0146(16) 0.0136(16) 0.0098(15) -0.0038(11) 0.0003(12) -0.0003(12)
N212 0.0140(15) 0.0143(16) 0.0147(16) -0.0018(12) -0.0037(12) 0.0019(12)
C71 0.0187(19) 0.020(2) 0.0124(19) -0.0017(15) 0.0036(15) 0.0001(15)
C72 0.020(2) 0.028(2) 0.021(2) 0.0015(17) 0.0011(16) 0.0068(16)
C73 0.0183(19) 0.022(2) 0.0126(19) 0.0003(15) -0.0004(15) 0.0008(15)
C74 0.0201(19) 0.021(2) 0.014(2) 0.0067(15) 0.0036(15) -0.0012(15)
C75 0.0148(18) 0.020(2) 0.0106(18) 0.0004(14) -0.0022(14) -0.0024(14)
C76 0.0170(19) 0.022(2) 0.0139(19) 0.0026(15) 0.0001(15) 0.0035(15)
C201 0.0182(19) 0.0123(19) 0.017(2) -0.0021(14) -0.0026(15) 0.0051(14)
C202 0.0190(19) 0.0120(18) 0.0159(19) -0.0032(14) -0.0017(15) 0.0035(14)
C203 0.0195(19) 0.020(2) 0.018(2) -0.0026(15) -0.0067(16) 0.0031(15)
C204 0.031(2) 0.020(2) 0.020(2) 0.0035(16) -0.0094(18) 0.0050(17)
C205 0.029(2) 0.0109(19) 0.025(2) 0.0035(16) -0.0029(17) 0.0002(16)
C206 0.023(2) 0.0135(19) 0.017(2) -0.0011(15) -0.0043(16) 0.0024(15)
C207 0.043(3) 0.027(2) 0.031(3) 0.011(2) -0.019(2) -0.007(2)
C211 0.0203(19) 0.0172(19) 0.0111(18) -0.0033(14) 0.0017(15) -0.0037(15)
C212 0.0163(19) 0.028(2) 0.020(2) -0.0053(17) -0.0024(16) -0.0019(16)
C213 0.018(2) 0.025(2) 0.021(2) -0.0039(16) -0.0053(16) 0.0055(16)
Cl1S 0.0272(5) 0.0349(6) 0.0309(6) 0.0008(4) -0.0024(4) 0.0080(4)
Cl2S 0.0240(5) 0.0301(6) 0.0329(6) -0.0015(4) -0.0010(4) -0.0076(4)
C1S 0.020(2) 0.021(2) 0.026(2) -0.0021(16) 0.0009(17) 0.0007(16)
Cl3S 0.0277(11) 0.0403(14) 0.0395(14) -0.0046(10) -0.0025(11) -0.0065(9)
Cl4S 0.0295(12) 0.0367(13) 0.0460(15) 0.0007(10) 0.0001(11) 0.0052(9)
Cl5S 0.0317(12) 0.0395(14) 0.0439(15) 0.0012(11) -0.0026(11) 0.0097(10)
Cl6S 0.0285(11) 0.0369(13) 0.0443(14) -0.0021(10) 0.0006(11) -0.0079(9)
P5 0.0184(5) 0.0244(6) 0.0171(6) 0.0011(4) -0.0017(4) -0.0012(4)
F1 0.0372(15) 0.0426(16) 0.0211(13) -0.0056(11) 0.0023(11) 0.0048(12)
F2 0.0297(13) 0.0290(14) 0.0199(13) -0.0082(10) -0.0056(10) 0.0008(10)
F3 0.0224(13) 0.0609(19) 0.0314(15) -0.0165(13) -0.0039(11) -0.0111(12)
F4 0.0569(18) 0.0206(13) 0.0282(15) 0.0049(11) -0.0059(12) 0.0041(12)
F5 0.0227(13) 0.0512(17) 0.0267(14) 0.0024(12) 0.0020(10) -0.0109(12)
F6 0.065(2) 0.0326(15) 0.0242(14) 0.0074(12) -0.0179(13) 0.0066(14)
P6 0.0506(11) 0.0189(8) 0.0246(9) 0.000 -0.0102(7) 0.000
F7 0.064(2) 0.060(2) 0.0380(18) -0.0212(16) -0.0151(15) 0.0305(17)
F8 0.365(11) 0.065(3) 0.079(4) 0.048(3) -0.139(5) -0.103(5)
F9 0.059(3) 0.345(10) 0.038(2) 0.046(4) -0.016(2) -0.109(4)
P7 0.0529(11) 0.0198(8) 0.0274(9) 0.000 -0.0167(8) 0.000
F10 0.099(3) 0.065(2) 0.0384(19) -0.0224(17) -0.0228(19) 0.046(2)
F11 0.434(13) 0.087(4) 0.117(5) 0.078(4) -0.193(7) -0.145(6)
F12 0.069(3) 0.428(13) 0.051(3) 0.082(5) -0.030(2) -0.128(5)

loop_
_atom_type_symbol
_atom_type_description
_atom_type_scat_dispersion_real
_atom_type_scat_dispersion_imag
_atom_type_scat_source
C C 0.0181 0.0091 'International Tables Vol C Tables 4.2.6.8 and 6.1.1.4'
H H 0.0000 0.0000 'International Tables Vol C Tables 4.2.6.8 and 6.1.1.4'
N N 0.0311 0.0180 'International Tables Vol C Tables 4.2.6.8 and 6.1.1.4'
F F 0.0727 0.0534 'International Tables Vol C Tables 4.2.6.8 and 6.1.1.4'
P P 0.2955 0.4335 'International Tables Vol C Tables 4.2.6.8 and 6.1.1.4'
Cl Cl 0.3639 0.7018 'International Tables Vol C Tables 4.2.6.8 and 6.1.1.4'
Rh Rh 0.0927 3.6045 'International Tables Vol C Tables 4.2.6.8 and 6.1.1.4'

loop_
_geom_angle_atom_site_label_1
_geom_angle_atom_site_label_2
_geom_angle_atom_site_label_3
_geom_angle
_geom_angle_site_symmetry_1
_geom_angle_site_symmetry_3
Cl1 Rh1 P1 86.60(5) . .
Cl1 Rh1 P2 86.69(5) . .
P1 Rh1 P2 173.29(7) . .
N1 Rh1 Cl1 179.84(10) . .
N1 Rh1 P1 93.33(10) . .
N1 Rh1 P2 93.38(10) . .
N1 Rh1 N11 88.93(17) . .
N1 Rh1 N21 88.61(18) . .
N11 Rh1 Cl1 91.21(15) . .
N11 Rh1 P1 89.42(16) . .
N11 Rh1 P2 90.68(16) . .
N21 Rh1 Cl1 91.25(16) . .
N21 Rh1 P1 90.79(15) . .
N21 Rh1 P2 89.39(16) . .
N21 Rh1 N11 177.5(2) . .
C41 P1 Rh1 118.63(19) . .
C43 P1 Rh1 114.0(3) . .
C43 P1 C41 102.0(4) . .
C45 P1 Rh1 113.1(3) . .
C45 P1 C41 103.5(4) . .
C45 P1 C43 104.0(4) . .
C51 P2 Rh1 114.3(3) . .
C51 P2 C53 102.3(4) . .
C51 P2 C55 103.5(4) . .
C53 P2 Rh1 118.40(19) . .
C55 P2 Rh1 112.9(3) . .
C55 P2 C53 103.6(4) . .
C1 N1 Rh1 120.7(3) . .
C1 N1 C31 118.9(5) . .
C31 N1 Rh1 120.3(3) . .
N12 N11 Rh1 122.6(3) . .
C11 N11 Rh1 130.5(4) . .
C11 N11 N12 106.6(4) . .
N11 N12 C2 123.9(4) . .
C13 N12 N11 109.5(4) . .
C13 N12 C2 126.0(4) . .
N22 N21 Rh1 122.6(3) . .
C21 N21 Rh1 130.6(4) . .
C21 N21 N22 106.7(4) . .
N21 N22 C32 123.9(4) . .
C23 N22 N21 109.9(5) . .
C23 N22 C32 125.7(5) . .
N1 C1 C6 122.2(4) . .
C2 C1 N1 122.0(5) . .
C2 C1 C6 115.6(4) . .
C1 C2 N12 122.0(4) . .
C1 C2 C3 121.2(4) . .
C3 C2 N12 116.7(4) . .
C2 C3 H3 119.1 . .
C4 C3 C2 121.9(5) . .
C4 C3 H3 119.1 . .
C3 C4 C5 117.2(4) . .
C3 C4 C7 120.5(4) . .
C5 C4 C7 122.3(4) . .
C4 C5 H5 119.4 . .
C6 C5 C4 121.1(4) . .
C6 C5 H5 119.4 . .
C1 C6 H6 118.7 . .
C5 C6 C1 122.6(4) . .
C5 C6 H6 118.7 . .
C4 C7 H7a 109.5 . .
C4 C7 H7b 109.5 . .
C4 C7 H7c 109.5 . .
H7a C7 H7b 109.5 . .
H7a C7 H7c 109.5 . .
H7b C7 H7c 109.5 . .
N11 C11 H11 124.9 . .
N11 C11 C12 110.3(5) . .
C12 C11 H11 124.9 . .
C11 C12 H12 127.0 . .
C13 C12 C11 106.0(5) . .
C13 C12 H12 127.0 . .
N12 C13 C12 107.6(5) . .
N12 C13 H13 126.2 . .
C12 C13 H13 126.2 . .
N21 C21 H21 125.2 . .
N21 C21 C22 109.6(6) . .
C22 C21 H21 125.2 . .
C21 C22 H22 126.7 . .
C23 C22 C21 106.6(5) . .
C23 C22 H22 126.7 . .
N22 C23 C22 107.3(5) . .
N22 C23 H23 126.4 . .
C22 C23 H23 126.4 . .
N1 C31 C36 122.6(4) . .
C32 C31 N1 121.9(5) . .
C32 C31 C36 115.4(5) . .
C31 C32 N22 121.8(4) . .
C31 C32 C33 121.4(5) . .
C33 C32 N22 116.9(4) . .
C32 C33 H33 119.1 . .
C34 C33 C32 121.8(5) . .
C34 C33 H33 119.1 . .
C33 C34 C35 117.5(4) . .
C33 C34 C37 120.0(4) . .
C35 C34 C37 122.6(4) . .
C34 C35 H35 119.4 . .
C36 C35 C34 121.2(5) . .
C36 C35 H35 119.4 . .
C31 C36 H36 118.9 . .
C35 C36 C31 122.3(4) . .
C35 C36 H36 118.9 . .
C34 C37 H37a 109.5 . .
C34 C37 H37b 109.5 . .
C34 C37 H37c 109.5 . .
H37a C37 H37b 109.5 . .
H37a C37 H37c 109.5 . .
H37b C37 H37c 109.5 . .
P1 C41 H41a 109.0 . .
P1 C41 H41b 109.0 . .
H41a C41 H41b 107.8 . .
C42 C41 P1 112.8(6) . .
C42 C41 H41a 109.0 . .
C42 C41 H41b 109.0 . .
C41 C42 H42a 109.5 . .
C41 C42 H42b 109.5 . .
C41 C42 H42c 109.5 . .
H42a C42 H42b 109.5 . .
H42a C42 H42c 109.5 . .
H42b C42 H42c 109.5 . .
P1 C43 H43a 108.5 . .
P1 C43 H43b 108.5 . .
H43a C43 H43b 107.5 . .
C44 C43 P1 115.1(5) . .
C44 C43 H43a 108.5 . .
C44 C43 H43b 108.5 . .
C43 C44 H44a 109.5 . .
C43 C44 H44b 109.5 . .
C43 C44 H44c 109.5 . .
H44a C44 H44b 109.5 . .
H44a C44 H44c 109.5 . .
H44b C44 H44c 109.5 . .
P1 C45 H45a 108.2 . .
P1 C45 H45b 108.2 . .
H45a C45 H45b 107.4 . .
C46 C45 P1 116.2(8) . .
C46 C45 H45a 108.2 . .
C46 C45 H45b 108.2 . .
C45 C46 H46a 109.5 . .
C45 C46 H46b 109.5 . .
C45 C46 H46c 109.5 . .
H46a C46 H46b 109.5 . .
H46a C46 H46c 109.5 . .
H46b C46 H46c 109.5 . .
P2 C51 H51a 108.5 . .
P2 C51 H51b 108.5 . .
H51a C51 H51b 107.5 . .
C52 C51 P2 115.0(5) . .
C52 C51 H51a 108.5 . .
C52 C51 H51b 108.5 . .
C51 C52 H52a 109.5 . .
C51 C52 H52b 109.5 . .
C51 C52 H52c 109.5 . .
H52a C52 H52b 109.5 . .
H52a C52 H52c 109.5 . .
H52b C52 H52c 109.5 . .
P2 C53 H53a 109.0 . .
P2 C53 H53b 109.0 . .
H53a C53 H53b 107.8 . .
C54 C53 P2 112.7(7) . .
C54 C53 H53a 109.0 . .
C54 C53 H53b 109.0 . .
C53 C54 H54a 109.5 . .
C53 C54 H54b 109.5 . .
C53 C54 H54c 109.5 . .
H54a C54 H54b 109.5 . .
H54a C54 H54c 109.5 . .
H54b C54 H54c 109.5 . .
P2 C55 H55a 108.4 . .
P2 C55 H55b 108.4 . .
H55a C55 H55b 107.5 . .
C56 C55 P2 115.5(8) . .
C56 C55 H55a 108.4 . .
C56 C55 H55b 108.4 . .
C55 C56 H56a 109.5 . .
C55 C56 H56b 109.5 . .
C55 C56 H56c 109.5 . .
H56a C56 H56b 109.5 . .
H56a C56 H56c 109.5 . .
H56b C56 H56c 109.5 . .
Cl2 Rh2 P3 87.42(2) . .
Cl2 Rh2 P3 87.42(2) . 2_655
P3 Rh2 P3 174.84(5) . 2_655
N10 Rh2 Cl2 180.0 . .
N10 Rh2 P3 92.58(2) . .
N10 Rh2 P3 92.58(2) . 2_655
N111 Rh2 Cl2 90.73(8) . .
N111 Rh2 Cl2 90.72(8) 2_655 .
N111 Rh2 P3 89.85(9) . 2_655
N111 Rh2 P3 90.21(9) 2_655 2_655
N111 Rh2 P3 89.86(9) 2_655 .
N111 Rh2 P3 90.21(9) . .
N111 Rh2 N10 89.28(8) 2_655 .
N111 Rh2 N10 89.27(8) . .
N111 Rh2 N111 178.55(17) . 2_655
C61 P3 Rh2 112.98(13) . .
C61 P3 C63 104.02(19) . .
C63 P3 Rh2 114.82(13) . .
C65 P3 Rh2 118.48(13) . .
C65 P3 C61 103.28(18) . .
C65 P3 C63 101.46(19) . .
C101 N10 Rh2 119.6(2) 2_655 .
C101 N10 Rh2 119.6(2) . .
C101 N10 C101 120.8(4) 2_655 .
N112 N111 Rh2 123.2(2) . .
C111 N111 Rh2 130.5(3) . .
C111 N111 N112 105.7(3) . .
N111 N112 C102 123.3(3) . .
C113 N112 N111 110.1(3) . .
C113 N112 C102 125.9(3) . .
P3 C61 H61a 108.2 . .
P3 C61 H61b 108.2 . .
H61a C61 H61b 107.4 . .
C62 C61 P3 116.2(3) . .
C62 C61 H61a 108.2 . .
C62 C61 H61b 108.2 . .
C61 C62 H62a 109.5 . .
C61 C62 H62b 109.5 . .
C61 C62 H62c 109.5 . .
H62a C62 H62b 109.5 . .
H62a C62 H62c 109.5 . .
H62b C62 H62c 109.5 . .
P3 C63 H63a 108.4 . .
P3 C63 H63b 108.4 . .
H63a C63 H63b 107.5 . .
C64 C63 P3 115.6(3) . .
C64 C63 H63a 108.4 . .
C64 C63 H63b 108.4 . .
C63 C64 H64a 109.5 . .
C63 C64 H64b 109.5 . .
C63 C64 H64c 109.5 . .
H64a C64 H64b 109.5 . .
H64a C64 H64c 109.5 . .
H64b C64 H64c 109.5 . .
P3 C65 H65a 108.5 . .
P3 C65 H65b 108.5 . .
H65a C65 H65b 107.5 . .
C66 C65 P3 115.1(3) . .
C66 C65 H65a 108.5 . .
C66 C65 H65b 108.5 . .
C65 C66 H66a 109.5 . .
C65 C66 H66b 109.5 . .
C65 C66 H66c 109.5 . .
H66a C66 H66b 109.5 . .
H66a C66 H66c 109.5 . .
H66b C66 H66c 109.5 . .
N10 C101 C102 123.0(3) . .
N10 C101 C106 121.3(3) . .
C106 C101 C102 115.6(4) . .
C101 C102 N112 122.0(3) . .
C103 C102 N112 116.2(3) . .
C103 C102 C101 121.8(4) . .
C102 C103 H103 119.1 . .
C104 C103 C102 121.8(4) . .
C104 C103 H103 119.1 . .
C103 C104 C105 117.1(4) . .
C103 C104 C107 120.7(4) . .
C105 C104 C107 122.2(4) . .
C104 C105 H105 119.3 . .
C106 C105 C104 121.5(4) . .
C106 C105 H105 119.3 . .
C101 C106 H106 119.0 . .
C105 C106 C101 122.0(4) . .
C105 C106 H106 119.0 . .
C104 C107 H10a 109.5 . .
C104 C107 H10b 109.5 . .
C104 C107 H10c 109.5 . .
H10a C107 H10b 109.5 . .
H10a C107 H10c 109.5 . .
H10b C107 H10c 109.5 . .
N111 C111 H111 124.6 . .
N111 C111 C112 110.9(4) . .
C112 C111 H111 124.6 . .
C111 C112 H112 127.2 . .
C113 C112 C111 105.7(3) . .
C113 C112 H112 127.2 . .
N112 C113 C112 107.7(4) . .
N112 C113 H113 126.1 . .
C112 C113 H113 126.1 . .
Cl3 Rh3 P4 85.86(2) . 2
Cl3 Rh3 P4 85.86(2) . .
P4 Rh3 P4 171.72(5) 2 .
N20 Rh3 Cl3 180.0 . .
N20 Rh3 P4 94.14(2) . 2
N20 Rh3 P4 94.14(2) . .
N211 Rh3 Cl3 91.69(9) 2 .
N211 Rh3 Cl3 91.70(9) . .
N211 Rh3 P4 88.33(9) 2 .
N211 Rh3 P4 91.92(9) . .
N211 Rh3 P4 88.33(9) . 2
N211 Rh3 P4 91.92(9) 2 2
N211 Rh3 N20 88.30(9) . .
N211 Rh3 N20 88.31(9) 2 .
N211 Rh3 N211 176.60(17) 2 .
C71 P4 Rh3 118.86(13) . .
C71 P4 C73 102.12(18) . .
C71 P4 C75 103.08(18) . .
C73 P4 Rh3 113.65(13) . .
C73 P4 C75 103.47(18) . .
C75 P4 Rh3 113.79(12) . .
C201 N20 Rh3 119.9(2) 2 .
C201 N20 Rh3 119.9(2) . .
C201 N20 C201 120.2(4) 2 .
N212 N211 Rh3 122.1(2) . .
C211 N211 Rh3 131.3(3) . .
C211 N211 N212 106.6(3) . .
N211 N212 C202 124.2(3) . .
C213 N212 N211 109.5(3) . .
C213 N212 C202 125.8(3) . .
P4 C71 H71a 108.7 . .
P4 C71 H71b 108.7 . .
H71a C71 H71b 107.6 . .
C72 C71 P4 114.0(3) . .
C72 C71 H71a 108.7 . .
C72 C71 H71b 108.7 . .
C71 C72 H72a 109.5 . .
C71 C72 H72b 109.5 . .
C71 C72 H72c 109.5 . .
H72a C72 H72b 109.5 . .
H72a C72 H72c 109.5 . .
H72b C72 H72c 109.5 . .
P4 C73 H73a 108.2 . .
P4 C73 H73b 108.2 . .
H73a C73 H73b 107.4 . .
C74 C73 P4 116.2(3) . .
C74 C73 H73a 108.2 . .
C74 C73 H73b 108.2 . .
C73 C74 H74a 109.5 . .
C73 C74 H74b 109.5 . .
C73 C74 H74c 109.5 . .
H74a C74 H74b 109.5 . .
H74a C74 H74c 109.5 . .
H74b C74 H74c 109.5 . .
P4 C75 H75a 108.4 . .
P4 C75 H75b 108.4 . .
H75a C75 H75b 107.5 . .
C76 C75 P4 115.5(3) . .
C76 C75 H75a 108.4 . .
C76 C75 H75b 108.4 . .
C75 C76 H76a 109.5 . .
C75 C76 H76b 109.5 . .
C75 C76 H76c 109.5 . .
H76a C76 H76b 109.5 . .
H76a C76 H76c 109.5 . .
H76b C76 H76c 109.5 . .
N20 C201 C202 121.9(4) . .
N20 C201 C206 121.8(3) . .
C202 C201 C206 116.1(4) . .
C201 C202 N212 121.7(3) . .
C203 C202 N212 116.8(3) . .
C203 C202 C201 121.5(4) . .
C202 C203 H203 119.3 . .
C204 C203 C202 121.4(4) . .
C204 C203 H203 119.3 . .
C203 C204 C205 117.1(4) . .
C203 C204 C207 120.6(4) . .
C205 C204 C207 122.2(4) . .
C204 C205 H205 119.1 . .
C206 C205 C204 121.8(4) . .
C206 C205 H205 119.1 . .
C201 C206 H206 119.3 . .
C205 C206 C201 121.5(4) . .
C205 C206 H206 119.3 . .
C204 C207 H20a 109.5 . .
C204 C207 H20b 109.5 . .
C204 C207 H20c 109.5 . .
H20a C207 H20b 109.5 . .
H20a C207 H20c 109.5 . .
H20b C207 H20c 109.5 . .
N211 C211 H211 124.7 . .
N211 C211 C212 110.6(4) . .
C212 C211 H211 124.7 . .
C211 C212 H212 127.4 . .
C213 C212 C211 105.1(4) . .
C213 C212 H212 127.4 . .
N212 C213 C212 108.1(4) . .
N212 C213 H213 125.9 . .
C212 C213 H213 125.9 . .
Cl1S C1S Cl2S 111.6(2) . .
Cl1S C1S H1Sa 109.3 . .
Cl1S C1S H1Sb 109.3 . .
Cl2S C1S H1Sa 109.3 . .
Cl2S C1S H1Sb 109.3 . .
H1Sa C1S H1Sb 108.0 . .
Cl3S C2S Cl4S 110.4(5) . .
Cl3S C2S H2Sa 109.6 . .
Cl3S C2S H2Sb 109.6 . .
Cl4S C2S H2Sa 109.6 . .
Cl4S C2S H2Sb 109.6 . .
H2Sa C2S H2Sb 108.1 . .
Cl5S C3S H3Sa 109.3 . .
Cl5S C3S H3Sb 109.3 . .
Cl6S C3S Cl5S 111.4(5) . .
Cl6S C3S H3Sa 109.3 . .
Cl6S C3S H3Sb 109.3 . .
H3Sa C3S H3Sb 108.0 . .
F1 P5 F5 89.78(15) . .
F2 P5 F1 178.92(16) . .
F2 P5 F4 90.09(14) . .
F2 P5 F5 89.14(14) . .
F3 P5 F1 90.64(15) . .
F3 P5 F2 90.44(14) . .
F3 P5 F4 90.78(17) . .
F3 P5 F5 179.57(18) . .
F3 P5 F6 91.09(17) . .
F4 P5 F1 89.96(15) . .
F4 P5 F5 89.14(16) . .
F6 P5 F1 89.44(15) . .
F6 P5 F2 90.47(15) . .
F6 P5 F4 178.05(18) . .
F6 P5 F5 89.01(16) . .
F7 P6 F7 92.8(3) . 2_655
F7 P6 F8 178.2(4) 2_655 .
F7 P6 F8 86.9(3) . .
F7 P6 F8 86.9(3) 2_655 2_655
F7 P6 F8 178.2(4) . 2_655
F8 P6 F8 93.5(4) 2_655 .
F9 P6 F7 88.2(3) 2_655 .
F9 P6 F7 92.6(3) . .
F9 P6 F7 92.6(3) 2_655 2_655
F9 P6 F7 88.2(3) . 2_655
F9 P6 F8 90.0(4) . .
F9 P6 F8 89.1(4) 2_655 .
F9 P6 F8 90.0(4) 2_655 2_655
F9 P6 F8 89.1(4) . 2_655
F9 P6 F9 179(10) . 2_655
F10 P7 F10 94.2(3) . 2
F10 P7 F11 177.2(4) . 2
F10 P7 F11 177.2(4) 2 .
F10 P7 F11 85.4(3) . .
F10 P7 F11 85.4(3) 2 2
F11 P7 F11 95.1(6) . 2
F12 P7 F10 88.7(3) 2 .
F12 P7 F10 94.4(4) . .
F12 P7 F10 94.4(4) 2 2
F12 P7 F10 88.7(3) . 2
F12 P7 F11 88.6(5) 2 2
F12 P7 F11 88.4(5) . 2
F12 P7 F11 88.4(5) 2 .
F12 P7 F11 88.6(5) . .
F12 P7 F12 175.4(8) . 2

loop_
_geom_bond_atom_site_label_1
_geom_bond_atom_site_label_2
_geom_bond_distance
_geom_bond_site_symmetry_2
Rh1 Cl1 2.3809(16) .
Rh1 P1 2.4052(13) .
Rh1 P2 2.4052(13) .
Rh1 N1 2.023(5) .
Rh1 N11 2.025(4) .
Rh1 N21 2.024(4) .
P1 C41 1.843(6) .
P1 C43 1.833(7) .
P1 C45 1.832(9) .
P2 C51 1.829(8) .
P2 C53 1.843(6) .
P2 C55 1.832(9) .
N1 C1 1.397(6) .
N1 C31 1.400(6) .
N11 N12 1.367(6) .
N11 C11 1.319(7) .
N12 C2 1.431(6) .
N12 C13 1.354(6) .
N21 N22 1.367(7) .
N21 C21 1.328(7) .
N22 C23 1.356(6) .
N22 C32 1.432(6) .
C2 C1 1.396(7) .
C2 C3 1.407(7) .
C3 H3 0.9500 .
C3 C4 1.377(7) .
C4 C5 1.399(7) .
C5 H5 0.9500 .
C5 C6 1.374(7) .
C6 C1 1.413(7) .
C6 H6 0.9500 .
C7 C4 1.502(6) .
C7 H7a 0.9800 .
C7 H7b 0.9800 .
C7 H7c 0.9800 .
C11 H11 0.9500 .
C11 C12 1.389(8) .
C12 H12 0.9500 .
C12 C13 1.360(8) .
C13 H13 0.9500 .
C21 H21 0.9500 .
C21 C22 1.396(9) .
C22 H22 0.9500 .
C22 C23 1.359(9) .
C23 H23 0.9500 .
C32 C31 1.397(7) .
C32 C33 1.403(7) .
C33 H33 0.9500 .
C33 C34 1.377(7) .
C34 C35 1.391(7) .
C35 H35 0.9500 .
C35 C36 1.378(7) .
C36 C31 1.420(7) .
C36 H36 0.9500 .
C37 C34 1.507(6) .
C37 H37a 0.9800 .
C37 H37b 0.9800 .
C37 H37c 0.9800 .
C41 H41a 0.9900 .
C41 H41b 0.9900 .
C41 C42 1.533(12) .
C42 H42a 0.9800 .
C42 H42b 0.9800 .
C42 H42c 0.9800 .
C43 H43a 0.9900 .
C43 H43b 0.9900 .
C43 C44 1.533(8) .
C44 H44a 0.9800 .
C44 H44b 0.9800 .
C44 H44c 0.9800 .
C45 H45a 0.9900 .
C45 H45b 0.9900 .
C45 C46 1.530(9) .
C46 H46a 0.9800 .
C46 H46b 0.9800 .
C46 H46c 0.9800 .
C51 H51a 0.9900 .
C51 H51b 0.9900 .
C51 C52 1.530(8) .
C52 H52a 0.9800 .
C52 H52b 0.9800 .
C52 H52c 0.9800 .
C53 H53a 0.9900 .
C53 H53b 0.9900 .
C53 C54 1.527(12) .
C54 H54a 0.9800 .
C54 H54b 0.9800 .
C54 H54c 0.9800 .
C55 H55a 0.9900 .
C55 H55b 0.9900 .
C55 C56 1.537(9) .
C56 H56a 0.9800 .
C56 H56b 0.9800 .
C56 H56c 0.9800 .
Rh2 Cl2 2.3810(12) .
Rh2 P3 2.4106(9) .
Rh2 P3 2.4106(9) 2_655
Rh2 N10 2.061(4) .
Rh2 N111 2.025(3) .
Rh2 N111 2.025(3) 2_655
P3 C61 1.833(4) .
P3 C63 1.834(4) .
P3 C65 1.827(4) .
N10 C101 1.382(4) 2_655
N10 C101 1.382(4) .
N111 N112 1.372(4) .
N111 C111 1.343(5) .
N112 C102 1.428(5) .
N112 C113 1.354(5) .
C61 H61a 0.9900 .
C61 H61b 0.9900 .
C61 C62 1.529(5) .
C62 H62a 0.9800 .
C62 H62b 0.9800 .
C62 H62c 0.9800 .
C63 H63a 0.9900 .
C63 H63b 0.9900 .
C63 C64 1.520(6) .
C64 H64a 0.9800 .
C64 H64b 0.9800 .
C64 H64c 0.9800 .
C65 H65a 0.9900 .
C65 H65b 0.9900 .
C65 C66 1.526(6) .
C66 H66a 0.9800 .
C66 H66b 0.9800 .
C66 H66c 0.9800 .
C102 C101 1.410(5) .
C102 C103 1.388(6) .
C103 H103 0.9500 .
C103 C104 1.383(6) .
C104 C105 1.401(6) .
C105 H105 0.9500 .
C105 C106 1.382(6) .
C106 C101 1.410(5) .
C106 H106 0.9500 .
C107 C104 1.514(6) .
C107 H10a 0.9800 .
C107 H10b 0.9800 .
C107 H10c 0.9800 .
C111 H111 0.9500 .
C111 C112 1.382(6) .
C112 H112 0.9500 .
C112 C113 1.378(6) .
C113 H113 0.9500 .
Rh3 Cl3 2.3738(12) .
Rh3 P4 2.4218(9) 2
Rh3 P4 2.4218(9) .
Rh3 N20 2.041(4) .
Rh3 N211 2.028(3) 2
Rh3 N211 2.028(3) .
P4 C71 1.827(4) .
P4 C73 1.836(4) .
P4 C75 1.838(4) .
N20 C201 1.385(4) .
N20 C201 1.385(4) 2
N211 N212 1.369(4) .
N211 C211 1.334(5) .
N212 C202 1.432(5) .
N212 C213 1.361(5) .
C71 H71a 0.9900 .
C71 H71b 0.9900 .
C71 C72 1.530(5) .
C72 H72a 0.9800 .
C72 H72b 0.9800 .
C72 H72c 0.9800 .
C73 H73a 0.9900 .
C73 H73b 0.9900 .
C73 C74 1.523(5) .
C74 H74a 0.9800 .
C74 H74b 0.9800 .
C74 H74c 0.9800 .
C75 H75a 0.9900 .
C75 H75b 0.9900 .
C75 C76 1.529(5) .
C76 H76a 0.9800 .
C76 H76b 0.9800 .
C76 H76c 0.9800 .
C202 C201 1.404(5) .
C202 C203 1.394(6) .
C203 H203 0.9500 .
C203 C204 1.388(6) .
C204 C205 1.399(6) .
C205 H205 0.9500 .
C205 C206 1.376(6) .
C206 C201 1.412(6) .
C206 H206 0.9500 .
C207 C204 1.510(6) .
C207 H20a 0.9800 .
C207 H20b 0.9800 .
C207 H20c 0.9800 .
C211 H211 0.9500 .
C211 C212 1.398(6) .
C212 H212 0.9500 .
C212 C213 1.378(6) .
C213 H213 0.9500 .
Cl1S C1S 1.759(4) .
Cl2S C1S 1.761(4) .
C1S H1Sa 0.9900 .
C1S H1Sb 0.9900 .
Cl3S C2S 1.769(8) .
Cl4S C2S 1.775(9) .
C2S H2Sa 0.9900 .
C2S H2Sb 0.9900 .
Cl5S C3S 1.765(9) .
Cl6S C3S 1.762(9) .
C3S H3Sa 0.9900 .
C3S H3Sb 0.9900 .
P5 F1 1.612(3) .
P5 F2 1.604(2) .
P5 F3 1.587(3) .
P5 F4 1.606(3) .
P5 F5 1.615(3) .
P5 F6 1.600(3) .
P6 F7 1.561(3) 2_655
P6 F7 1.561(3) .
P6 F8 1.574(4) .
P6 F8 1.573(4) 2_655
P6 F9 1.549(4) 2_655
P6 F9 1.549(4) .
P7 F10 1.542(3) 2
P7 F10 1.542(3) .
P7 F11 1.574(5) 2
P7 F11 1.574(5) .
P7 F12 1.517(5) .
P7 F12 1.517(5) 2

loop_
_geom_torsion_atom_site_label_1
_geom_torsion_atom_site_label_2
_geom_torsion_atom_site_label_3
_geom_torsion_atom_site_label_4
_geom_torsion
_geom_torsion_site_symmetry_1
_geom_torsion_site_symmetry_4
Rh1 P1 C41 C42 53.3(7) . .
Rh1 P1 C43 C44 -66.4(9) . .
Rh1 P1 C45 C46 167.0(5) . .
Rh1 P2 C51 C52 -66.1(9) . .
Rh1 P2 C53 C54 53.0(6) . .
Rh1 P2 C55 C56 167.6(5) . .
Rh1 N1 C1 C2 32.3(6) . .
Rh1 N1 C1 C6 -143.0(4) . .
Rh1 N1 C31 C32 32.7(6) . .
Rh1 N1 C31 C36 -142.8(4) . .
Rh1 N11 N12 C2 13.8(9) . .
Rh1 N11 N12 C13 -174.7(5) . .
Rh1 N11 C11 C12 174.0(6) . .
Rh1 N21 N22 C23 -175.3(5) . .
Rh1 N21 N22 C32 12.4(8) . .
Rh1 N21 C21 C22 174.7(6) . .
Cl1 Rh1 P1 C41 -161.8(4) . .
Cl1 Rh1 P1 C43 78.1(3) . .
Cl1 Rh1 P1 C45 -40.4(2) . .
Cl1 Rh1 P2 C51 77.7(3) . .
Cl1 Rh1 P2 C53 -161.5(4) . .
Cl1 Rh1 P2 C55 -40.3(3) . .
Cl1 Rh1 N1 C1 112(43) . .
Cl1 Rh1 N1 C31 -70(43) . .
Cl1 Rh1 N11 N12 -160.6(5) . .
Cl1 Rh1 N11 C11 25.9(8) . .
Cl1 Rh1 N21 N22 -158.7(5) . .
Cl1 Rh1 N21 C21 26.0(8) . .
P1 Rh1 P2 C51 78.0(6) . .
P1 Rh1 P2 C53 -161.2(6) . .
P1 Rh1 P2 C55 -39.9(6) . .
P1 Rh1 N1 C1 47.9(3) . .
P1 Rh1 N1 C31 -133.6(3) . .
P1 Rh1 N11 N12 -74.0(5) . .
P1 Rh1 N11 C11 112.5(8) . .
P1 Rh1 N21 N22 114.7(5) . .
P1 Rh1 N21 C21 -60.6(8) . .
P2 Rh1 P1 C41 -162.1(6) . .
P2 Rh1 P1 C43 77.8(6) . .
P2 Rh1 P1 C45 -40.7(6) . .
P2 Rh1 N1 C1 -132.0(3) . .
P2 Rh1 N1 C31 46.4(3) . .
P2 Rh1 N11 N12 112.7(5) . .
P2 Rh1 N11 C11 -60.8(8) . .
P2 Rh1 N21 N22 -72.1(5) . .
P2 Rh1 N21 C21 112.7(8) . .
N1 Rh1 P1 C41 18.1(4) . .
N1 Rh1 P1 C43 -102.0(3) . .
N1 Rh1 P1 C45 139.5(3) . .
N1 Rh1 P2 C51 -102.2(3) . .
N1 Rh1 P2 C53 18.6(4) . .
N1 Rh1 P2 C55 139.9(3) . .
N1 Rh1 N11 N12 19.4(5) . .
N1 Rh1 N11 C11 -154.1(8) . .
N1 Rh1 N21 N22 21.3(5) . .
N1 Rh1 N21 C21 -153.9(8) . .
N11 Rh1 P1 C41 107.0(4) . .
N11 Rh1 P1 C43 -13.1(3) . .
N11 Rh1 P1 C45 -131.6(3) . .
N11 Rh1 P2 C51 168.9(3) . .
N11 Rh1 P2 C53 -70.4(4) . .
N11 Rh1 P2 C55 50.9(3) . .
N11 Rh1 N1 C1 -41.4(3) . .
N11 Rh1 N1 C31 137.0(3) . .
N11 Rh1 N21 N22 20(4) . .
N11 Rh1 N21 C21 -156(4) . .
N11 N12 C2 C1 -38.0(9) . .
N11 N12 C2 C3 143.9(6) . .
N11 N12 C13 C12 0.0(10) . .
N11 C11 C12 C13 0.3(12) . .
N12 N11 C11 C12 -0.3(10) . .
N12 C2 C1 N1 12.1(8) . .
N12 C2 C1 C6 -172.3(5) . .
N12 C2 C3 C4 174.4(5) . .
N21 Rh1 P1 C41 -70.6(4) . .
N21 Rh1 P1 C43 169.3(3) . .
N21 Rh1 P1 C45 50.8(3) . .
N21 Rh1 P2 C51 -13.6(3) . .
N21 Rh1 P2 C53 107.2(4) . .
N21 Rh1 P2 C55 -131.5(3) . .
N21 Rh1 N1 C1 138.7(3) . .
N21 Rh1 N1 C31 -42.9(3) . .
N21 Rh1 N11 N12 21(4) . .
N21 Rh1 N11 C11 -152(4) . .
N21 N22 C23 C22 -0.3(9) . .
N21 N22 C32 C31 -38.2(9) . .
N21 N22 C32 C33 143.3(6) . .
N21 C21 C22 C23 1.0(11) . .
N22 N21 C21 C22 -1.1(10) . .
N22 C32 C31 N1 12.8(8) . .
N22 C32 C31 C36 -171.4(5) . .
N22 C32 C33 C34 174.9(5) . .
C1 N1 C31 C32 -148.8(5) . .
C1 N1 C31 C36 35.7(6) . .
C1 C2 C3 C4 -3.7(9) . .
C2 N12 C13 C12 171.3(7) . .
C2 C3 C4 C5 -0.8(8) . .
C2 C3 C4 C7 179.1(5) . .
C3 C2 C1 N1 -169.9(5) . .
C3 C2 C1 C6 5.7(8) . .
C3 C4 C5 C6 3.0(7) . .
C4 C5 C6 C1 -0.8(8) . .
C5 C6 C1 N1 172.1(5) . .
C5 C6 C1 C2 -3.5(7) . .
C7 C4 C5 C6 -176.9(5) . .
C11 N11 N12 C2 -171.3(7) . .
C11 N11 N12 C13 0.1(9) . .
C11 C12 C13 N12 -0.2(11) . .
C13 N12 C2 C1 152.0(7) . .
C13 N12 C2 C3 -26.1(10) . .
C21 N21 N22 C23 0.9(8) . .
C21 N21 N22 C32 -171.4(7) . .
C21 C22 C23 N22 -0.4(11) . .
C23 N22 C32 C31 150.7(7) . .
C23 N22 C32 C33 -27.7(10) . .
C31 N1 C1 C2 -146.1(5) . .
C31 N1 C1 C6 38.5(6) . .
C31 C32 C33 C34 -3.5(9) . .
C32 N22 C23 C22 171.8(7) . .
C32 C33 C34 C35 -2.2(8) . .
C32 C33 C34 C37 178.2(5) . .
C33 C32 C31 N1 -168.8(5) . .
C33 C32 C31 C36 7.0(8) . .
C33 C34 C35 C36 4.1(7) . .
C34 C35 C36 C31 -0.3(7) . .
C35 C36 C31 N1 170.6(4) . .
C35 C36 C31 C32 -5.2(7) . .
C37 C34 C35 C36 -176.3(4) . .
C41 P1 C43 C44 164.5(8) . .
C41 P1 C45 C46 -63.4(6) . .
C43 P1 C41 C42 179.5(6) . .
C43 P1 C45 C46 42.8(6) . .
C45 P1 C41 C42 -72.8(6) . .
C45 P1 C43 C44 57.1(9) . .
C51 P2 C53 C54 179.7(6) . .
C51 P2 C55 C56 43.4(6) . .
C53 P2 C51 C52 164.6(8) . .
C53 P2 C55 C56 -63.1(6) . .
C55 P2 C51 C52 57.1(9) . .
C55 P2 C53 C54 -72.9(6) . .
Rh2 P3 C61 C62 -167.9(3) . .
Rh2 P3 C63 C64 66.4(3) . .
Rh2 P3 C65 C66 -53.1(3) . .
Rh2 N10 C101 C102 -33.0(4) . .
Rh2 N10 C101 C106 144.4(3) . .
Rh2 N111 N112 C102 -17.4(5) . .
Rh2 N111 N112 C113 171.8(2) . .
Rh2 N111 C111 C112 -170.8(3) . .
Cl2 Rh2 P3 C61 40.56(15) . .
Cl2 Rh2 P3 C63 -78.52(15) . .
Cl2 Rh2 P3 C65 161.49(15) . .
Cl2 Rh2 N10 C101 68(48) . .
Cl2 Rh2 N10 C101 -112(48) . 2_655
Cl2 Rh2 N111 N112 163.9(3) . .
Cl2 Rh2 N111 C111 -26.1(3) . .
P3 Rh2 P3 C61 40.57(15) 2_655 .
P3 Rh2 P3 C63 -78.51(15) 2_655 .
P3 Rh2 P3 C65 161.50(15) 2_655 .
P3 Rh2 N10 C101 -49.96(19) 2_655 .
P3 Rh2 N10 C101 130.04(19) . .
P3 Rh2 N10 C101 -49.96(19) . 2_655
P3 Rh2 N10 C101 130.04(19) 2_655 2_655
P3 Rh2 N111 N112 76.4(3) 2_655 .
P3 Rh2 N111 N112 -108.7(3) . .
P3 Rh2 N111 C111 61.3(3) . .
P3 Rh2 N111 C111 -113.5(3) 2_655 .
N10 Rh2 P3 C61 -139.44(15) . .
N10 Rh2 P3 C63 101.48(15) . .
N10 Rh2 P3 C65 -18.51(15) . .
N10 Rh2 N111 N112 -16.1(3) . .
N10 Rh2 N111 C111 153.9(3) . .
N111 Rh2 P3 C61 -50.16(17) . .
N111 Rh2 P3 C61 131.29(17) 2_655 .
N111 Rh2 P3 C63 -169.24(17) . .
N111 Rh2 P3 C63 12.21(17) 2_655 .
N111 Rh2 P3 C65 -107.78(17) 2_655 .
N111 Rh2 P3 C65 70.77(17) . .
N111 Rh2 N10 C101 -140.1(2) . 2_655
N111 Rh2 N10 C101 39.9(2) . .
N111 Rh2 N10 C101 -140.1(2) 2_655 .
N111 Rh2 N10 C101 39.9(2) 2_655 2_655
N111 Rh2 N111 N112 -16.0(3) 2_655 .
N111 Rh2 N111 C111 154.0(3) 2_655 .
N111 N112 C102 C101 38.9(5) . .
N111 N112 C102 C103 -143.1(4) . .
N111 N112 C113 C112 0.0(4) . .
N111 C111 C112 C113 -0.6(5) . .
N112 N111 C111 C112 0.6(4) . .
N112 C102 C101 N10 -10.3(6) . .
N112 C102 C101 C106 172.2(3) . .
N112 C102 C103 C104 -172.7(4) . .
C61 P3 C63 C64 -57.6(3) . .
C61 P3 C65 C66 72.6(3) . .
C63 P3 C61 C62 -42.7(4) . .
C63 P3 C65 C66 -179.8(3) . .
C65 P3 C61 C62 62.9(4) . .
C65 P3 C63 C64 -164.6(3) . .
C101 N10 C101 C102 147.0(4) 2_655 .
C101 N10 C101 C106 -35.6(3) 2_655 .
C101 C102 C103 C104 5.2(6) . .
C102 N112 C113 C112 -170.5(3) . .
C102 C103 C104 C105 -1.0(6) . .
C102 C103 C104 C107 178.4(4) . .
C103 C102 C101 N10 171.9(3) . .
C103 C102 C101 C106 -5.6(6) . .
C103 C104 C105 C106 -2.4(6) . .
C104 C105 C106 C101 1.8(6) . .
C105 C106 C101 N10 -175.4(3) . .
C105 C106 C101 C102 2.2(6) . .
C107 C104 C105 C106 178.1(4) . .
C111 N111 N112 C102 170.4(3) . .
C111 N111 N112 C113 -0.3(4) . .
C111 C112 C113 N112 0.4(4) . .
C113 N112 C102 C101 -151.8(4) . .
C113 N112 C102 C103 26.1(5) . .
Rh3 P4 C71 C72 -51.7(3) . .
Rh3 P4 C73 C74 -167.9(2) . .
Rh3 P4 C75 C76 67.4(3) . .
Rh3 N20 C201 C202 -33.1(4) . .
Rh3 N20 C201 C206 141.6(3) . .
Rh3 N211 N212 C202 -10.4(5) . .
Rh3 N211 N212 C213 177.6(2) . .
Rh3 N211 C211 C212 -177.3(3) . .
Cl3 Rh3 P4 C71 160.93(15) . .
Cl3 Rh3 P4 C73 40.72(14) . .
Cl3 Rh3 P4 C75 -77.38(14) . .
Cl3 Rh3 N20 C201 63(100) . .
Cl3 Rh3 N20 C201 -117(100) . 2
Cl3 Rh3 N211 N212 156.6(3) . .
Cl3 Rh3 N211 C211 -26.4(3) . .
P4 Rh3 P4 C71 160.92(15) 2 .
P4 Rh3 P4 C73 40.71(14) 2 .
P4 Rh3 P4 C75 -77.38(14) 2 .
P4 Rh3 N20 C201 -43.79(19) 2 .
P4 Rh3 N20 C201 -43.79(19) . 2
P4 Rh3 N20 C201 136.21(19) . .
P4 Rh3 N20 C201 136.21(19) 2 2
P4 Rh3 N211 N212 70.8(3) 2 .
P4 Rh3 N211 N212 -117.5(3) . .
P4 Rh3 N211 C211 59.5(3) . .
P4 Rh3 N211 C211 -112.2(3) 2 .
N20 Rh3 P4 C71 -19.07(15) . .
N20 Rh3 P4 C73 -139.28(14) . .
N20 Rh3 P4 C75 102.62(14) . .
N20 Rh3 N211 N212 -23.4(3) . .
N20 Rh3 N211 C211 153.6(3) . .
N211 Rh3 P4 C71 -107.26(17) 2 .
N211 Rh3 P4 C71 69.36(17) . .
N211 Rh3 P4 C73 132.54(17) 2 .
N211 Rh3 P4 C73 -50.85(17) . .
N211 Rh3 P4 C75 14.44(16) 2 .
N211 Rh3 P4 C75 -168.95(16) . .
N211 Rh3 N20 C201 44.4(2) . .
N211 Rh3 N20 C201 -135.6(2) 2 .
N211 Rh3 N20 C201 -135.6(2) . 2
N211 Rh3 N20 C201 44.4(2) 2 2
N211 Rh3 N211 N212 -23.4(3) 2 .
N211 Rh3 N211 C211 153.6(3) 2 .
N211 N212 C202 C201 38.0(5) . .
N211 N212 C202 C203 -142.0(4) . .
N211 N212 C213 C212 0.0(4) . .
N211 C211 C212 C213 0.0(5) . .
N212 N211 C211 C212 0.0(4) . .
N212 C202 C201 N20 -13.2(5) . .
N212 C202 C201 C206 171.8(3) . .
N212 C202 C203 C204 -175.8(4) . .
C71 P4 C73 C74 62.9(3) . .
C71 P4 C75 C76 -162.5(3) . .
C73 P4 C71 C72 74.2(3) . .
C73 P4 C75 C76 -56.4(3) . .
C75 P4 C71 C72 -178.7(3) . .
C75 P4 C73 C74 -44.0(3) . .
C201 N20 C201 C202 146.9(4) 2 .
C201 N20 C201 C206 -38.4(3) 2 .
C201 C202 C203 C204 4.2(6) . .
C202 N212 C213 C212 -171.8(3) . .
C202 C203 C204 C205 2.4(6) . .
C202 C203 C204 C207 -177.1(4) . .
C203 C202 C201 N20 166.8(3) . .
C203 C202 C201 C206 -8.2(6) . .
C203 C204 C205 C206 -4.7(6) . .
C204 C205 C206 C201 0.4(6) . .
C205 C206 C201 N20 -169.1(4) . .
C205 C206 C201 C202 5.9(6) . .
C207 C204 C205 C206 174.8(4) . .
C211 N211 N212 C202 171.9(3) . .
C211 N211 N212 C213 0.0(4) . .
C211 C212 C213 N212 0.0(4) . .
C213 N212 C202 C201 -151.4(4) . .
C213 N212 C202 C203 28.7(5) . .
